data_7720374
loop_
_publ_author_name
'Mittag, Simon M.'
'Klopf, Jonas'
'Virovets, Alexander V.'
'Peresypkina, Eugenia'
'Lerner, Hans-Wolfram'
'Helten, Holger'
'Wagner, Matthias'

_publ_section_title
;
 Fraternal twins: B<sub>2</sub>O<sub>2</sub>- or
 B<sub>2</sub>N<sub>2</sub>-doped polycyclic &#x3c0; systems and their
 formation mechanism <i>via</i> regiodivergent Au- <i>versus</i>
 amine-catalyzed cyclizations.
;
_journal_issue 14
_journal_name_full 'Dalton transactions (Cambridge, England : 2003)'
_journal_page_first 5553
_journal_page_last 5564
_journal_paper_doi 10.1039/d6dt00412a
_journal_volume 55
_journal_year 2026
_chemical_formula_moiety 'C16 H8 Br2'
_chemical_formula_sum 'C16 H8 Br2'
_chemical_formula_weight 360.04
_space_group_crystal_system orthorhombic
_space_group_IT_number 18
_space_group_name_Hall 'P 2 2ab'
_space_group_name_H-M_alt 'P 21 21 2'
_atom_sites_solution_hydrogens geom
_atom_sites_solution_primary dual
_atom_sites_solution_secondary difmap
_audit_creation_method SHELXL-2019/3
_audit_update_record
;
2026-01-15 deposited with the CCDC.	2026-02-27 downloaded from the CCDC.
;
_cell_angle_alpha 90
_cell_angle_beta 90
_cell_angle_gamma 90
_cell_formula_units_Z 2
_cell_length_a 11.4659(4)
_cell_length_b 14.2304(4)
_cell_length_c 3.93254(13)
_cell_measurement_reflns_used 4043
_cell_measurement_temperature 173(2)
_cell_measurement_theta_max 27.8190
_cell_measurement_theta_min 3.4030
_cell_volume 641.65(4)
_computing_cell_refinement 'CrysAlisPro 1.171.42.43a (Rigaku OD, 2022)'
_computing_data_collection 'X-Area (Stoe & Cie, 2001)'
_computing_data_reduction 'CrysAlisPro 1.171.42.43a (Rigaku OD, 2022)'
_computing_structure_refinement 'SHELXL-2019/2 (Sheldrick, 2019)'
_computing_structure_solution 'SHELXT (G. M. Sheldrick, 2015)'
_diffrn_ambient_temperature 173(2)
_diffrn_detector 'image plate'
_diffrn_detector_area_resol_mean 6.67
_diffrn_detector_type 'STOE image plate (34 cm diameter)'
_diffrn_measured_fraction_theta_full 1.000
_diffrn_measured_fraction_theta_max 0.998
_diffrn_measurement_device '2-circle goniometer'
_diffrn_measurement_device_type 'STOE IPDS II two-circle-diffractometer'
_diffrn_measurement_method \w
_diffrn_radiation_monochromator mirror
_diffrn_radiation_type MoK\a
_diffrn_radiation_wavelength 0.71073
_diffrn_reflns_av_R_equivalents 0.0370
_diffrn_reflns_av_unetI/netI 0.0218
_diffrn_reflns_Laue_measured_fraction_full 1.000
_diffrn_reflns_Laue_measured_fraction_max 0.998
_diffrn_reflns_limit_h_max 15
_diffrn_reflns_limit_h_min -15
_diffrn_reflns_limit_k_max 18
_diffrn_reflns_limit_k_min -18
_diffrn_reflns_limit_l_max 4
_diffrn_reflns_limit_l_min -5
_diffrn_reflns_number 7931
_diffrn_reflns_point_group_measured_fraction_full 1.000
_diffrn_reflns_point_group_measured_fraction_max 0.999
_diffrn_reflns_theta_full 25.242
_diffrn_reflns_theta_max 27.893
_diffrn_reflns_theta_min 2.281
_diffrn_source 'Genix 3D I\mS microfocus X-ray source'
_exptl_absorpt_coefficient_mu 6.293
_exptl_absorpt_correction_T_max 1.00000
_exptl_absorpt_correction_T_min 0.22204
_exptl_absorpt_correction_type multi-scan
_exptl_absorpt_process_details
;
CrysAlisPro 1.171.42.43a (Rigaku Oxford Diffraction, 2022)
Empirical absorption correction using spherical harmonics,
implemented in SCALE3 ABSPACK scaling algorithm.
;
_exptl_crystal_colour colourless
_exptl_crystal_density_diffrn 1.864
_exptl_crystal_description 'elongated prism'
_exptl_crystal_F_000 348
_exptl_crystal_size_max 0.320
_exptl_crystal_size_mid 0.075
_exptl_crystal_size_min 0.060
_refine_diff_density_max 0.411
_refine_diff_density_min -0.236
_refine_diff_density_rms 0.061
_refine_ls_abs_structure_details
;
 Refined as an inversion twin.
;
_refine_ls_abs_structure_Flack 0.065(18)
_refine_ls_extinction_method none
_refine_ls_goodness_of_fit_ref 1.059
_refine_ls_hydrogen_treatment constr
_refine_ls_matrix_type full
_refine_ls_number_parameters 83
_refine_ls_number_reflns 1534
_refine_ls_number_restraints 0
_refine_ls_restrained_S_all 1.059
_refine_ls_R_factor_all 0.0228
_refine_ls_R_factor_gt 0.0205
_refine_ls_shift/su_max 0.001
_refine_ls_shift/su_mean 0.000
_refine_ls_structure_factor_coef Fsqd
_refine_ls_weighting_details 'w=1/[\s^2^(Fo^2^)+(0.0256P)^2^+0.1616P] where P=(Fo^2^+2Fc^2^)/3'
_refine_ls_weighting_scheme calc
_refine_ls_wR_factor_gt 0.0501
_refine_ls_wR_factor_ref 0.0518
_reflns_Friedel_coverage 0.635
_reflns_Friedel_fraction_full 1.000
_reflns_Friedel_fraction_max 1.000
_reflns_number_gt 1450
_reflns_number_total 1534
_reflns_threshold_expression 'I > 2\s(I)'
_cod_data_source_file d6dt00412a2.cif
_cod_data_source_block S6_wa3657_sm308
_cod_depositor_comments 'Adding full bibliography for 7720366--7720383.cif.'
_cod_database_code 7720374
_shelx_shelxl_version_number 2019/3
_shelx_space_group_comment
;
The symmetry employed for this shelxl refinement is uniquely defined
by the following loop, which should always be used as a source of
symmetry information in preference to the above space-group names.
They are only intended as comments.
;
_shelx_estimated_absorpt_t_min 0.238
_shelx_estimated_absorpt_t_max 0.704

loop_
_space_group_symop_operation_xyz
'x, y, z'
'-x, -y, z'
'-x+1/2, y+1/2, -z'
'x+1/2, -y+1/2, -z'

loop_
_atom_site_label
_atom_site_type_symbol
_atom_site_fract_x
_atom_site_fract_y
_atom_site_fract_z
_atom_site_U_iso_or_equiv
_atom_site_adp_type
_atom_site_occupancy
_atom_site_site_symmetry_order
_atom_site_calc_flag
_atom_site_refinement_flags_posn
_atom_site_refinement_flags_adp
_atom_site_refinement_flags_occupancy
_atom_site_disorder_assembly
_atom_site_disorder_group
Br1 Br 0.84496(2) 0.40562(2) 0.49924(9) 0.02983(11) Uani 1 1 d . . . . .
C1 C 0.7685(3) 0.29646(19) 0.3385(7) 0.0219(6) Uani 1 1 d . . . . .
C2 C 0.6549(3) 0.30291(18) 0.2101(7) 0.0215(6) Uani 1 1 d . . . . .
C3 C 0.6027(3) 0.2213(2) 0.0884(7) 0.0259(6) Uani 1 1 d . . . . .
H3 H 0.525850 0.224001 -0.001440 0.031 Uiso 1 1 calc R U . . .
C4 C 0.6615(3) 0.1360(2) 0.0964(8) 0.0305(7) Uani 1 1 d . . . . .
H4 H 0.625043 0.080961 0.010109 0.037 Uiso 1 1 calc R U . . .
C5 C 0.7730(3) 0.1309(2) 0.2300(9) 0.0308(7) Uani 1 1 d . . . . .
H5 H 0.812634 0.072337 0.239053 0.037 Uiso 1 1 calc R U . . .
C6 C 0.8271(3) 0.2120(2) 0.3511(8) 0.0274(6) Uani 1 1 d . . . . .
H6 H 0.903765 0.209032 0.441860 0.033 Uiso 1 1 calc R U . . .
C7 C 0.5916(3) 0.3899(2) 0.2059(8) 0.0243(6) Uani 1 1 d . . . . .
C8 C 0.5335(3) 0.4596(2) 0.2048(8) 0.0245(6) Uani 1 1 d . . . . .

loop_
_atom_site_aniso_label
_atom_site_aniso_U_11
_atom_site_aniso_U_22
_atom_site_aniso_U_33
_atom_site_aniso_U_23
_atom_site_aniso_U_13
_atom_site_aniso_U_12
Br1 0.03190(16) 0.02432(15) 0.03327(17) -0.00141(18) -0.0042(2) -0.00246(10)
C1 0.0252(14) 0.0187(13) 0.0218(13) 0.0018(11) 0.0032(11) -0.0005(11)
C2 0.0224(13) 0.0185(12) 0.0236(13) 0.0034(11) 0.0048(12) 0.0034(11)
C3 0.0262(14) 0.0231(12) 0.0284(16) 0.0024(11) 0.0010(10) -0.0001(12)
C4 0.0393(18) 0.0182(13) 0.0340(16) -0.0002(12) 0.0048(13) -0.0018(13)
C5 0.0331(17) 0.0172(13) 0.0420(18) 0.0046(14) 0.0103(15) 0.0062(12)
C6 0.0248(15) 0.0276(14) 0.0299(14) 0.0059(13) 0.0050(12) 0.0059(12)
C7 0.0222(14) 0.0220(13) 0.0288(14) 0.0025(12) 0.0008(11) 0.0016(11)
C8 0.0223(14) 0.0204(13) 0.0306(14) -0.0010(12) 0.0000(12) 0.0014(12)

loop_
_atom_type_symbol
_atom_type_description
_atom_type_scat_dispersion_real
_atom_type_scat_dispersion_imag
_atom_type_scat_source
C C 0.0033 0.0016 'International Tables Vol C Tables 4.2.6.8 and 6.1.1.4'
H H 0.0000 0.0000 'International Tables Vol C Tables 4.2.6.8 and 6.1.1.4'
Br Br -0.2901 2.4595 'International Tables Vol C Tables 4.2.6.8 and 6.1.1.4'

loop_
_geom_angle_atom_site_label_1
_geom_angle_atom_site_label_2
_geom_angle_atom_site_label_3
_geom_angle
_geom_angle_site_symmetry_1
_geom_angle_site_symmetry_3
_geom_angle_publ_flag
C6 C1 C2 121.6(3) . . ?
C6 C1 Br1 118.6(2) . . ?
C2 C1 Br1 119.8(2) . . ?
C3 C2 C1 118.0(3) . . ?
C3 C2 C7 119.9(3) . . ?
C1 C2 C7 122.1(3) . . ?
C4 C3 C2 120.8(3) . . ?
C4 C3 H3 119.6 . . ?
C2 C3 H3 119.6 . . ?
C5 C4 C3 120.1(3) . . ?
C5 C4 H4 119.9 . . ?
C3 C4 H4 119.9 . . ?
C4 C5 C6 119.8(3) . . ?
C4 C5 H5 120.1 . . ?
C6 C5 H5 120.1 . . ?
C1 C6 C5 119.6(3) . . ?
C1 C6 H6 120.2 . . ?
C5 C6 H6 120.2 . . ?
C8 C7 C2 176.4(3) . . ?
C7 C8 C8 179.7(4) . 2_665 ?

loop_
_geom_bond_atom_site_label_1
_geom_bond_atom_site_label_2
_geom_bond_distance
_geom_bond_site_symmetry_2
_geom_bond_publ_flag
Br1 C1 1.893(3) . ?
C1 C6 1.378(4) . ?
C1 C2 1.399(4) . ?
C2 C3 1.392(4) . ?
C2 C7 1.435(4) . ?
C3 C4 1.389(4) . ?
C3 H3 0.9500 . ?
C4 C5 1.385(5) . ?
C4 H4 0.9500 . ?
C5 C6 1.393(5) . ?
C5 H5 0.9500 . ?
C6 H6 0.9500 . ?
C7 C8 1.195(4) . ?
C8 C8 1.383(6) 2_665 ?

loop_
_geom_torsion_atom_site_label_1
_geom_torsion_atom_site_label_2
_geom_torsion_atom_site_label_3
_geom_torsion_atom_site_label_4
_geom_torsion
_geom_torsion_site_symmetry_1
_geom_torsion_site_symmetry_2
_geom_torsion_site_symmetry_3
_geom_torsion_site_symmetry_4
_geom_torsion_publ_flag
C6 C1 C2 C3 -1.2(4) . . . . ?
Br1 C1 C2 C3 178.8(2) . . . . ?
C6 C1 C2 C7 177.9(3) . . . . ?
Br1 C1 C2 C7 -2.2(4) . . . . ?
C1 C2 C3 C4 0.4(4) . . . . ?
C7 C2 C3 C4 -178.7(3) . . . . ?
C2 C3 C4 C5 0.7(4) . . . . ?
C3 C4 C5 C6 -1.1(5) . . . . ?
C2 C1 C6 C5 0.8(4) . . . . ?
Br1 C1 C6 C5 -179.2(2) . . . . ?
C4 C5 C6 C1 0.4(5) . . . . ?
